data_7009527
loop_
_publ_author_name
'Deakin, Lucy'
'Levason, William'
'Popham, Michael C.'
'Reid, Gillian'
'Webster, Michael'

_publ_section_title
;
 Syntheses, structures and multinuclear NMR (45Sc, 89Y, 31P) studies of
 Ph3PO, Ph2MePO and Me3PO complexes of scandium and yttrium nitrates
;
_journal_issue 14
_journal_name_full 'Journal of the Chemical Society, Dalton Transactions'
_journal_page_first 2439
_journal_paper_doi 10.1039/b001669l
_journal_year 2000
_chemical_formula_moiety 'C39 H39 N3 O12 P3 Y '
_chemical_formula_sum 'C39 H39 N3 O12 P3 Y'
_chemical_formula_weight 923.58
_chemical_name_systematic
;
tris(nitrato-O,O')tris(diphenylmethylphosphineoxide)yttrium(III)
;
_space_group_IT_number 14
_symmetry_cell_setting monoclinic
_symmetry_Int_Tables_number 14
_symmetry_space_group_name_Hall '-P 2yn'
_symmetry_space_group_name_H-M 'P 1 21/n 1'
_audit_creation_date 1999-08-31
_audit_creation_method 'by teXsan v1.8'
_audit_update_record
;
?
;
_cell_angle_alpha 90
_cell_angle_beta 106.830(2)
_cell_angle_gamma 90
_cell_formula_units_Z 4
_cell_length_a 20.111(1)
_cell_length_b 10.8636(4)
_cell_length_c 20.648(1)
_cell_measurement_reflns_used 0
_cell_measurement_temperature 150
_cell_measurement_theta_max 0.0
_cell_measurement_theta_min 0.0
_cell_volume 4317.9(3)
_computing_cell_refinement 'MSC/AFC Diffractometer Control'
_computing_data_collection 'MSC/AFC Diffractometer Control'
_computing_data_reduction 'teXsan (MSC, 1992-1997)'
_computing_publication_material 'teXsan (MSC, 1992-1997)'
_computing_structure_refinement 'teXsan (MSC, 1992-1997)'
_computing_structure_solution
;
SHELXS86 (Sheldrick, 1985)
;
_diffrn_ambient_temperature 150
_diffrn_measurement_device_type 'Nonius ccd diffractometer'
_diffrn_orient_matrix_UB_11 0.00000
_diffrn_orient_matrix_UB_12 0.00000
_diffrn_orient_matrix_UB_13 0.00000
_diffrn_orient_matrix_UB_21 0.00000
_diffrn_orient_matrix_UB_22 0.00000
_diffrn_orient_matrix_UB_23 0.00000
_diffrn_orient_matrix_UB_31 0.00000
_diffrn_orient_matrix_UB_32 0.00000
_diffrn_orient_matrix_UB_33 0.00000
_diffrn_radiation_monochromator graphite
_diffrn_radiation_source 'rotating anode generator'
_diffrn_radiation_type 'Mo K\a'
_diffrn_radiation_wavelength 0.71073
_diffrn_reflns_av_R_equivalents 0.00000
_diffrn_reflns_limit_h_max 24
_diffrn_reflns_limit_h_min -25
_diffrn_reflns_limit_k_max 13
_diffrn_reflns_limit_k_min 0
_diffrn_reflns_limit_l_max 25
_diffrn_reflns_limit_l_min 0
_diffrn_reflns_number 68129
_diffrn_reflns_reduction_process 'Lp corrections applied'
_diffrn_reflns_theta_max 26.43
_diffrn_reflns_theta_min 1.67
_diffrn_standards_decay_% 0.00
_diffrn_standards_interval_count 0
_diffrn_standards_number 0
_exptl_absorpt_coefficient_mu 1.526
_exptl_absorpt_correction_type multi-scan
_exptl_crystal_colour colorless
_exptl_crystal_density_diffrn 1.421
_exptl_crystal_density_meas ?
_exptl_crystal_description needle
_exptl_crystal_F_000 1896.00
_exptl_crystal_size_max 0.30
_exptl_crystal_size_mid 0.02
_exptl_crystal_size_min 0.02
_refine_diff_density_max 0.88
_refine_diff_density_min -0.83
_refine_ls_extinction_method none
_refine_ls_goodness_of_fit_ref 1.497
_refine_ls_hydrogen_treatment noref
_refine_ls_matrix_type full
_refine_ls_number_constraints 0
_refine_ls_number_parameters 523
_refine_ls_number_reflns 4609
_refine_ls_number_restraints 0
_refine_ls_R_factor_gt 0.0623
_refine_ls_shift/su_max 0.0130
_refine_ls_shift/su_mean 0.0000
_refine_ls_structure_factor_coef F
_refine_ls_weighting_details 'w = 1/[\s^2^(Fo)]'
_refine_ls_weighting_scheme sigma
_refine_ls_wR_factor_ref 0.0422
_reflns_number_gt 4609
_reflns_number_total 8832
_reflns_threshold_expression I>2.00\s(I)
_cod_data_source_file b001669l.txt
_cod_data_source_block Clev99_1
_cod_original_cell_volume 4318.1(4)
_cod_original_sg_symbol_H-M 'P 21/n     '
_cod_original_formula_sum 'C39 H39 N3 O12 P3 Y '
_cod_database_code 7009527

loop_
_symmetry_equiv_pos_as_xyz
'   +x,   +y,   +z'
1/2-x,1/2+y,1/2-z
'   -x,   -y,   -z'
1/2+x,1/2-y,1/2+z

loop_
_atom_site_label
_atom_site_fract_x
_atom_site_fract_y
_atom_site_fract_z
_atom_site_U_iso_or_equiv
_atom_site_occupancy
_atom_site_refinement_flags
_atom_site_adp_type
_atom_site_calc_flag
_atom_site_calc_attached_atom
Y(1) 0.27237(3) 0.24480(5) 0.03699(3) 0.0214(1) 1.000 . Uani d ?
P(1) 0.26761(9) 0.5818(1) 0.01892(9) 0.0324(5) 1.000 . Uani d ?
P(2) 0.18354(8) 0.3261(1) 0.16464(9) 0.0310(5) 1.000 . Uani d ?
P(3) 0.2812(1) 0.2116(1) -0.1375(1) 0.0478(7) 1.000 . Uani d ?
O(1) 0.2660(2) 0.4448(3) 0.0060(2) 0.034(1) 1.000 . Uani d ?
O(2) 0.2047(2) 0.3039(3) 0.1010(2) 0.034(1) 1.000 . Uani d ?
O(3) 0.2947(2) 0.2128(3) -0.0624(2) 0.044(2) 1.000 . Uani d ?
O(4) 0.4619(3) 0.3695(5) 0.1522(3) 0.096(2) 1.000 . Uani d ?
O(5) 0.3537(2) 0.3296(4) 0.1403(2) 0.050(2) 1.000 . Uani d ?
O(6) 0.3963(2) 0.2906(3) 0.0586(2) 0.045(2) 1.000 . Uani d ?
O(7) 0.3383(2) -0.0907(4) 0.1277(2) 0.052(2) 1.000 . Uani d ?
O(8) 0.3326(2) 0.0445(3) 0.0482(3) 0.054(2) 1.000 . Uani d ?
O(9) 0.2892(2) 0.0878(4) 0.1282(2) 0.052(2) 1.000 . Uani d ?
O(10) 0.0805(2) 0.1216(4) -0.0711(3) 0.085(2) 1.000 . Uani d ?
O(11) 0.1833(2) 0.0907(3) -0.0015(2) 0.038(1) 1.000 . Uani d ?
O(12) 0.1567(2) 0.2698(3) -0.0478(2) 0.044(1) 1.000 . Uani d ?
N(1) 0.4059(3) 0.3309(5) 0.1175(3) 0.048(2) 1.000 . Uani d ?
N(2) 0.3209(3) 0.0112(5) 0.1021(3) 0.039(2) 1.000 . Uani d ?
N(3) 0.1379(3) 0.1591(4) -0.0416(3) 0.047(2) 1.000 . Uani d ?
C(1) 0.2888(3) 0.6179(5) 0.1063(3) 0.042(2) 1.000 . Uani d ?
C(2) 0.3319(3) 0.6519(5) -0.0139(3) 0.035(2) 1.000 . Uani d ?
C(3) 0.3328(3) 0.7768(5) -0.0262(4) 0.052(3) 1.000 . Uani d ?
C(4) 0.3848(4) 0.8286(6) -0.0500(4) 0.061(3) 1.000 . Uani d ?
C(5) 0.4351(3) 0.7551(7) -0.0615(4) 0.063(3) 1.000 . Uani d ?
C(6) 0.4364(4) 0.6303(6) -0.0486(4) 0.070(3) 1.000 . Uani d ?
C(7) 0.3851(3) 0.5789(5) -0.0248(4) 0.051(3) 1.000 . Uani d ?
C(8) 0.1855(3) 0.6508(5) -0.0205(3) 0.029(2) 1.000 . Uani d ?
C(9) 0.1355(3) 0.5841(5) -0.0690(3) 0.034(2) 1.000 . Uani d ?
C(10) 0.0710(3) 0.6351(5) -0.1000(3) 0.044(2) 1.000 . Uani d ?
C(11) 0.0547(3) 0.7520(6) -0.0823(3) 0.045(2) 1.000 . Uani d ?
C(12) 0.1026(4) 0.8181(5) -0.0338(4) 0.042(2) 1.000 . Uani d ?
C(13) 0.1680(3) 0.7678(5) -0.0025(3) 0.036(2) 1.000 . Uani d ?
C(14) 0.2546(3) 0.3460(5) 0.2383(3) 0.040(2) 1.000 . Uani d ?
C(15) 0.1332(3) 0.1980(5) 0.1803(3) 0.028(2) 1.000 . Uani d ?
C(16) 0.1233(3) 0.0964(5) 0.1376(3) 0.039(2) 1.000 . Uani d ?
C(17) 0.0829(3) -0.0015(5) 0.1477(4) 0.044(2) 1.000 . Uani d ?
C(18) 0.0541(3) 0.0013(5) 0.2006(4) 0.045(2) 1.000 . Uani d ?
C(19) 0.0642(3) 0.1012(6) 0.2439(3) 0.041(2) 1.000 . Uani d ?
C(20) 0.1033(3) 0.2006(5) 0.2328(3) 0.037(2) 1.000 . Uani d ?
C(21) 0.1297(3) 0.4610(5) 0.1549(3) 0.025(2) 1.000 . Uani d ?
C(22) 0.1220(3) 0.5268(5) 0.2095(3) 0.039(2) 1.000 . Uani d ?
C(23) 0.0763(4) 0.6271(5) 0.1983(4) 0.050(3) 1.000 . Uani d ?
C(24) 0.0401(3) 0.6600(5) 0.1340(4) 0.043(2) 1.000 . Uani d ?
C(25) 0.0484(3) 0.5951(5) 0.0788(3) 0.041(2) 1.000 . Uani d ?
C(26) 0.0936(3) 0.4960(5) 0.0894(3) 0.034(2) 1.000 . Uani d ?
C(27) 0.2551(4) 0.3612(6) -0.1741(4) 0.073(3) 1.000 . Uani d ?
C(28) 0.3596(4) 0.1649(6) -0.1576(4) 0.047(3) 1.000 . Uani d ?
C(29) 0.4236(4) 0.1857(7) -0.1104(4) 0.069(3) 1.000 . Uani d ?
C(30) 0.4839(4) 0.1504(9) -0.1239(5) 0.094(4) 1.000 . Uani d ?
C(31) 0.4802(4) 0.0899(8) -0.1830(5) 0.084(4) 1.000 . Uani d ?
C(32) 0.4168(5) 0.0646(8) -0.2298(5) 0.086(4) 1.000 . Uani d ?
C(33) 0.3567(4) 0.1043(7) -0.2172(4) 0.066(3) 1.000 . Uani d ?
C(34) 0.2140(4) 0.1032(6) -0.1774(4) 0.048(3) 1.000 . Uani d ?
C(35) 0.1638(5) 0.1231(7) -0.2375(5) 0.082(4) 1.000 . Uani d ?
C(36) 0.1147(5) 0.031(1) -0.2648(5) 0.099(4) 1.000 . Uani d ?
C(37) 0.1194(5) -0.079(1) -0.2311(6) 0.099(5) 1.000 . Uani d ?
C(38) 0.1691(5) -0.1006(7) -0.1722(5) 0.082(4) 1.000 . Uani d ?
C(39) 0.2153(4) -0.0095(7) -0.1458(4) 0.067(3) 1.000 . Uani d ?
H(1) 0.2548 0.5838 0.1248 0.050 1.000 . Uiso c ?
H(2) 0.3331 0.5845 0.1290 0.050 1.000 . Uiso c ?
H(3) 0.2900 0.7048 0.1118 0.050 1.000 . Uiso c ?
H(4) 0.2977 0.8280 -0.0183 0.062 1.000 . Uiso c ?
H(5) 0.3851 0.9147 -0.0582 0.074 1.000 . Uiso c ?
H(6) 0.4699 0.7903 -0.0787 0.076 1.000 . Uiso c ?
H(7) 0.4722 0.5802 -0.0561 0.084 1.000 . Uiso c ?
H(8) 0.3859 0.4931 -0.0157 0.062 1.000 . Uiso c ?
H(9) 0.1459 0.5033 -0.0809 0.041 1.000 . Uiso c ?
H(10) 0.0377 0.5897 -0.1336 0.053 1.000 . Uiso c ?
H(11) 0.0103 0.7864 -0.1037 0.053 1.000 . Uiso c ?
H(12) 0.0913 0.8980 -0.0216 0.051 1.000 . Uiso c ?
H(13) 0.2009 0.8135 0.0312 0.044 1.000 . Uiso c ?
H(14) 0.2815 0.4146 0.2324 0.048 1.000 . Uiso c ?
H(15) 0.2826 0.2740 0.2459 0.048 1.000 . Uiso c ?
H(16) 0.2377 0.3600 0.2761 0.048 1.000 . Uiso c ?
H(17) 0.1441 0.0938 0.1018 0.047 1.000 . Uiso c ?
H(18) 0.0752 -0.0704 0.1181 0.052 1.000 . Uiso c ?
H(19) 0.0269 -0.0663 0.2074 0.054 1.000 . Uiso c ?
H(20) 0.0447 0.1021 0.2807 0.050 1.000 . Uiso c ?
H(21) 0.1095 0.2707 0.2614 0.044 1.000 . Uiso c ?
H(22) 0.1474 0.5041 0.2543 0.047 1.000 . Uiso c ?
H(23) 0.0706 0.6725 0.2357 0.061 1.000 . Uiso c ?
H(24) 0.0089 0.7277 0.1268 0.051 1.000 . Uiso c ?
H(25) 0.0233 0.6186 0.0341 0.049 1.000 . Uiso c ?
H(26) 0.0999 0.4519 0.0518 0.040 1.000 . Uiso c ?
H(27) 0.2135 0.3858 -0.1647 0.088 1.000 . Uiso c ?
H(28) 0.2907 0.4194 -0.1552 0.088 1.000 . Uiso c ?
H(29) 0.2473 0.3574 -0.2217 0.088 1.000 . Uiso c ?
H(30) 0.4257 0.2245 -0.0686 0.083 1.000 . Uiso c ?
H(31) 0.5277 0.1678 -0.0925 0.113 1.000 . Uiso c ?
H(32) 0.5218 0.0649 -0.1922 0.100 1.000 . Uiso c ?
H(33) 0.4148 0.0204 -0.2700 0.103 1.000 . Uiso c ?
H(34) 0.3130 0.0899 -0.2495 0.079 1.000 . Uiso c ?
H(35) 0.1622 0.1992 -0.2606 0.099 1.000 . Uiso c ?
H(36) 0.0789 0.0448 -0.3058 0.118 1.000 . Uiso c ?
H(37) 0.0867 -0.1424 -0.2498 0.119 1.000 . Uiso c ?
H(38) 0.1717 -0.1777 -0.1498 0.098 1.000 . Uiso c ?
H(39) 0.2498 -0.0236 -0.1040 0.080 1.000 . Uiso c ?

loop_
_atom_site_aniso_label
_atom_site_aniso_U_11
_atom_site_aniso_U_22
_atom_site_aniso_U_33
_atom_site_aniso_U_12
_atom_site_aniso_U_13
_atom_site_aniso_U_23
Y(1) 0.0223(3) 0.0176(3) 0.0247(3) -0.0004(3) 0.0076(2) -0.0004(3)
P(1) 0.033(1) 0.0262(9) 0.038(1) -0.0024(7) 0.0090(9) 0.0006(7)
P(2) 0.026(1) 0.030(1) 0.037(1) 0.0003(7) 0.0084(9) -0.0003(7)
P(3) 0.053(1) 0.049(1) 0.044(1) 0.0039(9) 0.019(1) 0.0060(9)
O(1) 0.035(3) 0.020(2) 0.048(3) -0.001(2) 0.011(2) 0.001(2)
O(2) 0.036(3) 0.030(2) 0.042(3) 0.000(2) 0.023(2) -0.006(2)
O(3) 0.055(3) 0.054(3) 0.026(3) -0.004(2) 0.017(2) -0.001(2)
O(4) 0.037(4) 0.166(6) 0.087(5) -0.031(3) 0.020(4) -0.076(4)
O(5) 0.031(3) 0.078(3) 0.043(4) -0.011(2) 0.015(3) -0.007(2)
O(6) 0.034(3) 0.058(3) 0.045(3) 0.000(2) 0.014(3) -0.018(2)
O(7) 0.073(4) 0.026(3) 0.056(4) 0.007(2) 0.015(3) 0.010(2)
O(8) 0.077(4) 0.040(3) 0.064(4) 0.019(2) 0.048(3) 0.018(2)
O(9) 0.073(4) 0.046(3) 0.038(3) 0.023(2) 0.018(3) 0.003(2)
O(10) 0.032(3) 0.050(3) 0.138(6) -0.010(2) -0.030(4) 0.017(3)
O(11) 0.030(3) 0.029(2) 0.046(3) 0.005(2) -0.002(2) 0.005(2)
O(12) 0.043(3) 0.024(3) 0.057(3) -0.006(2) 0.001(2) 0.005(2)
N(1) 0.034(4) 0.057(4) 0.052(5) -0.004(3) 0.009(4) -0.017(3)
N(2) 0.042(4) 0.035(4) 0.038(4) -0.001(3) 0.008(3) -0.001(3)
N(3) 0.034(4) 0.032(3) 0.064(5) -0.002(3) -0.005(4) 0.000(3)
C(1) 0.046(5) 0.036(4) 0.040(5) -0.004(3) 0.006(4) -0.003(3)
C(2) 0.032(4) 0.031(4) 0.041(5) -0.006(3) 0.010(4) 0.004(3)
C(3) 0.050(5) 0.029(4) 0.087(6) 0.005(3) 0.039(4) 0.009(3)
C(4) 0.054(6) 0.038(4) 0.103(7) 0.002(4) 0.041(5) 0.019(4)
C(5) 0.054(5) 0.054(5) 0.100(7) -0.003(4) 0.051(5) 0.013(5)
C(6) 0.058(6) 0.054(5) 0.121(8) 0.007(4) 0.062(6) 0.006(4)
C(7) 0.047(5) 0.035(4) 0.083(6) 0.006(3) 0.036(5) 0.005(4)
C(8) 0.025(4) 0.025(3) 0.038(5) 0.001(3) 0.013(3) 0.003(3)
C(9) 0.041(4) 0.024(3) 0.037(5) -0.001(3) 0.009(4) 0.000(3)
C(10) 0.032(5) 0.048(4) 0.045(5) -0.006(3) 0.001(4) 0.003(3)
C(11) 0.029(4) 0.044(4) 0.060(5) 0.005(4) 0.011(4) 0.011(4)
C(12) 0.042(5) 0.027(4) 0.059(6) 0.001(3) 0.016(4) 0.006(3)
C(13) 0.033(4) 0.031(4) 0.043(4) -0.008(3) 0.007(3) -0.005(3)
C(14) 0.031(4) 0.049(4) 0.038(5) -0.002(3) 0.008(4) 0.007(3)
C(15) 0.020(4) 0.031(3) 0.032(4) -0.001(3) 0.006(3) 0.000(3)
C(16) 0.037(4) 0.028(4) 0.055(5) 0.000(3) 0.018(4) 0.003(3)
C(17) 0.045(5) 0.027(4) 0.061(6) -0.004(3) 0.020(4) -0.005(3)
C(18) 0.044(5) 0.035(4) 0.052(6) -0.007(3) 0.009(4) 0.009(3)
C(19) 0.039(5) 0.047(4) 0.035(5) -0.011(3) 0.007(4) 0.008(3)
C(20) 0.036(5) 0.036(4) 0.036(5) -0.003(3) 0.006(4) 0.001(3)
C(21) 0.022(4) 0.028(3) 0.024(4) 0.001(3) 0.004(3) 0.005(3)
C(22) 0.045(5) 0.037(4) 0.032(5) 0.004(3) 0.006(4) 0.001(3)
C(23) 0.054(5) 0.044(5) 0.053(6) 0.000(3) 0.016(5) -0.010(4)
C(24) 0.036(5) 0.025(4) 0.063(6) 0.006(3) 0.007(4) 0.003(3)
C(25) 0.041(4) 0.037(4) 0.038(5) -0.002(3) 0.003(4) 0.009(3)
C(26) 0.032(4) 0.036(4) 0.037(5) 0.000(3) 0.017(4) 0.000(3)
C(27) 0.102(7) 0.053(5) 0.076(7) 0.024(4) 0.046(6) 0.023(4)
C(28) 0.042(5) 0.058(5) 0.048(6) 0.006(3) 0.025(4) 0.007(4)
C(29) 0.049(6) 0.115(7) 0.044(6) 0.008(5) 0.015(5) -0.012(4)
C(30) 0.045(6) 0.151(9) 0.085(9) 0.011(5) 0.016(6) -0.019(7)
C(31) 0.053(7) 0.126(8) 0.080(8) 0.005(5) 0.033(6) -0.008(6)
C(32) 0.068(7) 0.132(8) 0.066(7) -0.003(6) 0.034(6) -0.021(6)
C(33) 0.061(6) 0.095(6) 0.055(6) 0.002(5) 0.038(5) -0.012(5)
C(34) 0.044(5) 0.060(5) 0.036(5) 0.000(4) 0.006(4) -0.006(4)
C(35) 0.070(7) 0.091(7) 0.076(8) 0.025(5) 0.006(6) -0.016(5)
C(36) 0.054(7) 0.14(1) 0.074(8) 0.041(6) -0.033(6) -0.040(7)
C(37) 0.054(7) 0.13(1) 0.11(1) 0.005(7) 0.028(7) -0.041(8)
C(38) 0.093(8) 0.099(7) 0.069(8) -0.043(6) 0.047(6) -0.019(6)
C(39) 0.071(6) 0.083(6) 0.046(6) -0.024(5) 0.018(5) -0.002(5)

loop_
_atom_type_symbol
_atom_type_oxidation_number
_atom_type_number_in_cell
_atom_type_scat_dispersion_real
_atom_type_scat_dispersion_imag
_atom_type_scat_source
H 0 156 0.000 0.000
;International Tables for Crystallography
(1992, Vol. C, Table 6.1.1.2)
;
C 0 156 0.002 0.002
;International Tables for Crystallography
(1992, Vol. C, Tables 4.2.6.8 and 6.1.1.1)
;
N 0 12 0.004 0.003
;International Tables for Crystallography
(1992, Vol. C, Tables 4.2.6.8 and 6.1.1.1)
;
O 0 48 0.008 0.006
;International Tables for Crystallography
(1992, Vol. C, Tables 4.2.6.8 and 6.1.1.1)
;
P 0 12 0.090 0.095
;International Tables for Crystallography
(1992, Vol. C, Tables 4.2.6.8 and 6.1.1.1)
;
Y 0 4 -2.951 3.542
;International Tables for Crystallography
(1992, Vol. C, Tables 4.2.6.8 and 6.1.1.1)
;

loop_
_geom_angle_atom_site_label_1
_geom_angle_atom_site_label_2
_geom_angle_atom_site_label_3
_geom_angle
_geom_angle_site_symmetry_1
_geom_angle_site_symmetry_2
_geom_angle_site_symmetry_3
_geom_angle_publ_flag
O(1) Y(1) O(2) 84.1(1) . . . yes
O(1) Y(1) O(3) 84.2(1) . . . yes
O(1) Y(1) O(5) 81.6(1) . . . yes
O(1) Y(1) O(6) 80.1(1) . . . yes
O(1) Y(1) O(8) 149.4(1) . . . yes
O(1) Y(1) O(9) 149.0(1) . . . yes
O(1) Y(1) O(11) 126.8(1) . . . yes
O(1) Y(1) O(12) 74.4(1) . . . yes
O(2) Y(1) O(3) 153.5(1) . . . yes
O(2) Y(1) O(5) 75.3(2) . . . yes
O(2) Y(1) O(6) 126.3(1) . . . yes
O(2) Y(1) O(8) 124.1(1) . . . yes
O(2) Y(1) O(9) 74.0(1) . . . yes
O(2) Y(1) O(11) 82.7(1) . . . yes
O(2) Y(1) O(12) 77.4(1) . . . yes
O(3) Y(1) O(5) 126.2(2) . . . yes
O(3) Y(1) O(6) 74.7(2) . . . yes
O(3) Y(1) O(8) 74.2(1) . . . yes
O(3) Y(1) O(9) 124.4(1) . . . yes
O(3) Y(1) O(11) 85.3(1) . . . yes
O(3) Y(1) O(12) 76.6(1) . . . yes
O(5) Y(1) O(6) 51.7(1) . . . yes
O(5) Y(1) O(8) 93.6(2) . . . yes
O(5) Y(1) O(9) 71.9(1) . . . yes
O(5) Y(1) O(11) 142.1(1) . . . yes
O(5) Y(1) O(12) 145.1(1) . . . yes
O(6) Y(1) O(8) 73.5(1) . . . yes
O(6) Y(1) O(9) 95.3(2) . . . yes
O(6) Y(1) O(11) 145.0(1) . . . yes
O(6) Y(1) O(12) 143.1(1) . . . yes
O(8) Y(1) O(9) 50.9(1) . . . yes
O(8) Y(1) O(11) 73.6(1) . . . yes
O(8) Y(1) O(12) 119.7(1) . . . yes
O(9) Y(1) O(11) 72.5(1) . . . yes
O(9) Y(1) O(12) 120.1(1) . . . yes
O(11) Y(1) O(12) 52.4(1) . . . yes
O(1) P(1) C(1) 112.6(2) . . . yes
O(1) P(1) C(2) 109.4(3) . . . yes
O(1) P(1) C(8) 111.4(2) . . . yes
C(1) P(1) C(2) 107.6(3) . . . yes
C(1) P(1) C(8) 106.8(3) . . . yes
C(2) P(1) C(8) 108.9(3) . . . yes
O(2) P(2) C(14) 113.9(3) . . . yes
O(2) P(2) C(15) 110.2(3) . . . yes
O(2) P(2) C(21) 110.1(3) . . . yes
C(14) P(2) C(15) 107.2(3) . . . yes
C(14) P(2) C(21) 107.8(3) . . . yes
C(15) P(2) C(21) 107.3(3) . . . yes
O(3) P(3) C(27) 111.7(3) . . . yes
O(3) P(3) C(28) 109.3(3) . . . yes
O(3) P(3) C(34) 111.5(3) . . . yes
C(27) P(3) C(28) 108.8(3) . . . yes
C(27) P(3) C(34) 108.0(4) . . . yes
C(28) P(3) C(34) 107.4(3) . . . yes
Y(1) O(1) P(1) 154.3(3) . . . yes
Y(1) O(2) P(2) 157.9(2) . . . yes
Y(1) O(3) P(3) 157.3(3) . . . yes
Y(1) O(5) N(1) 95.5(4) . . . yes
Y(1) O(6) N(1) 96.3(4) . . . yes
Y(1) O(8) N(2) 97.2(4) . . . yes
Y(1) O(9) N(2) 95.9(4) . . . yes
Y(1) O(11) N(3) 97.6(3) . . . yes
Y(1) O(12) N(3) 94.0(3) . . . yes
O(4) N(1) O(5) 120.6(6) . . . yes
O(4) N(1) O(6) 123.0(7) . . . yes
O(5) N(1) O(6) 116.4(6) . . . yes
O(7) N(2) O(8) 122.5(6) . . . yes
O(7) N(2) O(9) 121.6(6) . . . yes
O(8) N(2) O(9) 115.9(5) . . . yes
O(10) N(3) O(11) 121.9(5) . . . yes
O(10) N(3) O(12) 122.3(5) . . . yes
O(11) N(3) O(12) 115.8(5) . . . yes
P(1) C(1) H(1) 109.5 . . . no
P(1) C(1) H(2) 109.5 . . . no
P(1) C(1) H(3) 109.5 . . . no
H(1) C(1) H(2) 109.5 . . . no
H(1) C(1) H(3) 109.5 . . . no
H(2) C(1) H(3) 109.5 . . . no
P(1) C(2) C(3) 122.5(5) . . . yes
P(1) C(2) C(7) 119.2(5) . . . yes
C(3) C(2) C(7) 118.3(6) . . . yes
C(2) C(3) C(4) 120.9(6) . . . yes
C(2) C(3) H(4) 119.6 . . . no
C(4) C(3) H(4) 119.6 . . . no
C(3) C(4) C(5) 119.6(6) . . . yes
C(3) C(4) H(5) 120.2 . . . no
C(5) C(4) H(5) 120.2 . . . no
C(4) C(5) C(6) 121.0(6) . . . yes
C(4) C(5) H(6) 119.5 . . . no
C(6) C(5) H(6) 119.5 . . . no
C(5) C(6) C(7) 119.4(6) . . . yes
C(5) C(6) H(7) 120.3 . . . no
C(7) C(6) H(7) 120.3 . . . no
C(2) C(7) C(6) 120.8(6) . . . yes
C(2) C(7) H(8) 119.6 . . . no
C(6) C(7) H(8) 119.6 . . . no
P(1) C(8) C(9) 119.2(4) . . . yes
P(1) C(8) C(13) 122.2(4) . . . yes
C(9) C(8) C(13) 118.6(5) . . . yes
C(8) C(9) C(10) 120.4(5) . . . yes
C(8) C(9) H(9) 119.8 . . . no
C(10) C(9) H(9) 119.8 . . . no
C(9) C(10) C(11) 120.4(5) . . . yes
C(9) C(10) H(10) 119.8 . . . no
C(11) C(10) H(10) 119.8 . . . no
C(10) C(11) C(12) 120.0(5) . . . yes
C(10) C(11) H(11) 120.0 . . . no
C(12) C(11) H(11) 120.0 . . . no
C(11) C(12) C(13) 120.1(6) . . . yes
C(11) C(12) H(12) 120.0 . . . no
C(13) C(12) H(12) 120.0 . . . no
C(8) C(13) C(12) 120.5(5) . . . yes
C(8) C(13) H(13) 119.7 . . . no
C(12) C(13) H(13) 119.7 . . . no
P(2) C(14) H(14) 109.5 . . . no
P(2) C(14) H(15) 109.5 . . . no
P(2) C(14) H(16) 109.5 . . . no
H(14) C(14) H(15) 109.5 . . . no
H(14) C(14) H(16) 109.5 . . . no
H(15) C(14) H(16) 109.5 . . . no
P(2) C(15) C(16) 119.0(5) . . . yes
P(2) C(15) C(20) 121.2(4) . . . yes
C(16) C(15) C(20) 119.8(5) . . . yes
C(15) C(16) C(17) 119.7(6) . . . yes
C(15) C(16) H(17) 120.1 . . . no
C(17) C(16) H(17) 120.1 . . . no
C(16) C(17) C(18) 120.0(6) . . . yes
C(16) C(17) H(18) 120.0 . . . no
C(18) C(17) H(18) 120.0 . . . no
C(17) C(18) C(19) 120.9(6) . . . yes
C(17) C(18) H(19) 119.6 . . . no
C(19) C(18) H(19) 119.6 . . . no
C(18) C(19) C(20) 119.0(6) . . . yes
C(18) C(19) H(20) 120.5 . . . no
C(20) C(19) H(20) 120.5 . . . no
C(15) C(20) C(19) 120.5(6) . . . yes
C(15) C(20) H(21) 119.7 . . . no
C(19) C(20) H(21) 119.7 . . . no
P(2) C(21) C(22) 122.5(5) . . . yes
P(2) C(21) C(26) 117.4(5) . . . yes
C(22) C(21) C(26) 120.1(5) . . . yes
C(21) C(22) C(23) 119.4(6) . . . yes
C(21) C(22) H(22) 120.3 . . . no
C(23) C(22) H(22) 120.3 . . . no
C(22) C(23) C(24) 120.3(6) . . . yes
C(22) C(23) H(23) 119.9 . . . no
C(24) C(23) H(23) 119.9 . . . no
C(23) C(24) C(25) 120.5(6) . . . yes
C(23) C(24) H(24) 119.8 . . . no
C(25) C(24) H(24) 119.7 . . . no
C(24) C(25) C(26) 119.6(6) . . . yes
C(24) C(25) H(25) 120.2 . . . no
C(26) C(25) H(25) 120.2 . . . no
C(21) C(26) C(25) 120.0(6) . . . yes
C(21) C(26) H(26) 120.0 . . . no
C(25) C(26) H(26) 120.0 . . . no
P(3) C(27) H(27) 109.5 . . . no
P(3) C(27) H(28) 109.5 . . . no
P(3) C(27) H(29) 109.5 . . . no
H(27) C(27) H(28) 109.4 . . . no
H(27) C(27) H(29) 109.4 . . . no
H(28) C(27) H(29) 109.5 . . . no
P(3) C(28) C(29) 119.0(6) . . . yes
P(3) C(28) C(33) 121.4(6) . . . yes
C(29) C(28) C(33) 119.5(7) . . . yes
C(28) C(29) C(30) 120.3(8) . . . yes
C(28) C(29) H(30) 119.8 . . . no
C(30) C(29) H(30) 119.8 . . . no
C(29) C(30) C(31) 119.4(8) . . . yes
C(29) C(30) H(31) 120.3 . . . no
C(31) C(30) H(31) 120.3 . . . no
C(30) C(31) C(32) 121.2(8) . . . yes
C(30) C(31) H(32) 119.4 . . . no
C(32) C(31) H(32) 119.4 . . . no
C(31) C(32) C(33) 119.1(8) . . . yes
C(31) C(32) H(33) 120.5 . . . no
C(33) C(32) H(33) 120.4 . . . no
C(28) C(33) C(32) 120.3(8) . . . yes
C(28) C(33) H(34) 119.8 . . . no
C(32) C(33) H(34) 119.8 . . . no
P(3) C(34) C(35) 124.6(6) . . . yes
P(3) C(34) C(39) 117.0(6) . . . yes
C(35) C(34) C(39) 118.3(7) . . . yes
C(34) C(35) C(36) 120.0(8) . . . yes
C(34) C(35) H(35) 120.0 . . . no
C(36) C(35) H(35) 120.0 . . . no
C(35) C(36) C(37) 118.7(9) . . . yes
C(35) C(36) H(36) 120.7 . . . no
C(37) C(36) H(36) 120.6 . . . no
C(36) C(37) C(38) 122(1) . . . yes
C(36) C(37) H(37) 119.1 . . . no
C(38) C(37) H(37) 119.0 . . . no
C(37) C(38) C(39) 118.6(9) . . . yes
C(37) C(38) H(38) 120.8 . . . no
C(39) C(38) H(38) 120.7 . . . no
C(34) C(39) C(38) 122.5(8) . . . yes
C(34) C(39) H(39) 118.7 . . . no
C(38) C(39) H(39) 118.8 . . . no

loop_
_geom_bond_atom_site_label_1
_geom_bond_atom_site_label_2
_geom_bond_distance
_geom_bond_site_symmetry_1
_geom_bond_site_symmetry_2
_geom_bond_publ_flag
Y(1) O(1) 2.258(3) . . yes
Y(1) O(2) 2.248(4) . . yes
Y(1) O(3) 2.252(4) . . yes
Y(1) O(5) 2.461(4) . . yes
Y(1) O(6) 2.453(4) . . yes
Y(1) O(8) 2.469(4) . . yes
Y(1) O(9) 2.491(4) . . yes
Y(1) O(11) 2.413(4) . . yes
Y(1) O(12) 2.488(4) . . yes
P(1) O(1) 1.510(3) . . yes
P(1) C(1) 1.773(7) . . yes
P(1) C(2) 1.793(6) . . yes
P(1) C(8) 1.782(6) . . yes
P(2) O(2) 1.513(4) . . yes
P(2) C(14) 1.773(6) . . yes
P(2) C(15) 1.803(6) . . yes
P(2) C(21) 1.798(5) . . yes
P(3) O(3) 1.494(4) . . yes
P(3) C(27) 1.805(6) . . yes
P(3) C(28) 1.815(7) . . yes
P(3) C(34) 1.802(7) . . yes
O(4) N(1) 1.221(6) . . yes
O(5) N(1) 1.267(7) . . yes
O(6) N(1) 1.255(7) . . yes
O(7) N(2) 1.232(5) . . yes
O(8) N(2) 1.255(6) . . yes
O(9) N(2) 1.262(6) . . yes
O(10) N(3) 1.209(6) . . yes
O(11) N(3) 1.278(5) . . yes
O(12) N(3) 1.278(5) . . yes
C(1) H(1) 0.95 . . no
C(1) H(2) 0.95 . . no
C(1) H(3) 0.95 . . no
C(2) C(3) 1.382(7) . . yes
C(2) C(7) 1.401(8) . . yes
C(3) C(4) 1.397(9) . . yes
C(3) H(4) 0.95 . . no
C(4) C(5) 1.363(9) . . yes
C(4) H(5) 0.95 . . no
C(5) C(6) 1.381(8) . . yes
C(5) H(6) 0.95 . . no
C(6) C(7) 1.384(9) . . yes
C(6) H(7) 0.95 . . no
C(7) H(8) 0.95 . . no
C(8) C(9) 1.399(7) . . yes
C(8) C(13) 1.396(7) . . yes
C(9) C(10) 1.385(8) . . yes
C(9) H(9) 0.95 . . no
C(10) C(11) 1.388(8) . . yes
C(10) H(10) 0.95 . . no
C(11) C(12) 1.374(8) . . yes
C(11) H(11) 0.95 . . no
C(12) C(13) 1.398(8) . . yes
C(12) H(12) 0.95 . . no
C(13) H(13) 0.95 . . no
C(14) H(14) 0.95 . . no
C(14) H(15) 0.95 . . no
C(14) H(16) 0.95 . . no
C(15) C(16) 1.390(7) . . yes
C(15) C(20) 1.385(8) . . yes
C(16) C(17) 1.391(8) . . yes
C(16) H(17) 0.95 . . no
C(17) C(18) 1.377(9) . . yes
C(17) H(18) 0.95 . . no
C(18) C(19) 1.385(8) . . yes
C(18) H(19) 0.95 . . no
C(19) C(20) 1.394(7) . . yes
C(19) H(20) 0.95 . . no
C(20) H(21) 0.95 . . no
C(21) C(22) 1.382(8) . . yes
C(21) C(26) 1.391(7) . . yes
C(22) C(23) 1.400(8) . . yes
C(22) H(22) 0.95 . . no
C(23) C(24) 1.365(9) . . yes
C(23) H(23) 0.95 . . no
C(24) C(25) 1.391(9) . . yes
C(24) H(24) 0.95 . . no
C(25) C(26) 1.384(7) . . yes
C(25) H(25) 0.95 . . no
C(26) H(26) 0.95 . . no
C(27) H(27) 0.95 . . no
C(27) H(28) 0.95 . . no
C(27) H(29) 0.95 . . no
C(28) C(29) 1.389(9) . . yes
C(28) C(33) 1.382(9) . . yes
C(29) C(30) 1.38(1) . . yes
C(29) H(30) 0.95 . . no
C(30) C(31) 1.37(1) . . yes
C(30) H(31) 0.95 . . no
C(31) C(32) 1.39(1) . . yes
C(31) H(32) 0.95 . . no
C(32) C(33) 1.38(1) . . yes
C(32) H(33) 0.95 . . no
C(33) H(34) 0.95 . . no
C(34) C(35) 1.37(1) . . yes
C(34) C(39) 1.384(9) . . yes
C(35) C(36) 1.40(1) . . yes
C(35) H(35) 0.95 . . no
C(36) C(37) 1.38(1) . . yes
C(36) H(36) 0.95 . . no
C(37) C(38) 1.35(1) . . yes
C(37) H(37) 0.95 . . no
C(38) C(39) 1.360(9) . . yes
C(38) H(38) 0.95 . . no
C(39) H(39) 0.95 . . no

loop_
_geom_contact_atom_site_label_1
_geom_contact_atom_site_label_2
_geom_contact_distance
_geom_contact_site_symmetry_1
_geom_contact_site_symmetry_2
_geom_contact_publ_flag
O(4) C(36) 3.239(9) . 4 no
O(4) C(6) 3.36(1) . 3_665 no
O(4) C(19) 3.444(8) . 2 no
O(4) C(5) 3.446(9) . 3_665 no
O(4) C(18) 3.457(9) . 2 no
O(6) C(5) 3.409(8) . 3_665 no
O(6) C(6) 3.535(8) . 3_665 no
O(7) C(1) 3.310(7) . 1_545 no
O(7) C(3) 3.462(8) . 1_545 no
O(7) C(22) 3.465(8) . 2_545 no
O(7) C(31) 3.50(1) . 3_655 no
O(7) C(20) 3.586(7) . 2_545 no
O(8) C(3) 3.290(7) . 1_545 no
O(8) C(4) 3.457(9) . 1_545 no
O(9) C(22) 3.375(8) . 2_545 no
O(10) C(24) 3.372(7) . 3_565 no
O(10) C(12) 3.386(7) . 1_545 no
O(10) C(17) 3.463(8) . 3 no
O(10) C(18) 3.473(8) . 3 no
O(11) C(12) 3.350(7) . 1_545 no
O(11) C(13) 3.521(7) . 1_545 no
C(1) C(20) 3.519(9) . 2 no
C(10) C(25) 3.580(9) . 3_565 no
C(12) C(38) 3.60(1) . 1_565 no

loop_
_geom_torsion_atom_site_label_1
_geom_torsion_atom_site_label_2
_geom_torsion_atom_site_label_3
_geom_torsion_atom_site_label_4
_geom_torsion_site_symmetry_1
_geom_torsion_site_symmetry_2
_geom_torsion_site_symmetry_3
_geom_torsion_site_symmetry_4
_geom_torsion
_geom_torsion_publ_flag
Y(1) O(1) P(1) C(1) . . . . 4.4(6) no
Y(1) O(1) P(1) C(2) . . . . 124.0(5) no
Y(1) O(1) P(1) C(8) . . . . -115.6(5) no
Y(1) O(2) P(2) C(14) . . . . 25.5(6) no
Y(1) O(2) P(2) C(15) . . . . -95.0(6) no
Y(1) O(2) P(2) C(21) . . . . 146.7(5) no
Y(1) O(3) P(3) C(27) . . . . 54.3(7) no
Y(1) O(3) P(3) C(28) . . . . 174.8(6) no
Y(1) O(3) P(3) C(34) . . . . -66.7(7) no
Y(1) O(5) N(1) O(4) . . . . 179.0(6) no
Y(1) O(5) N(1) O(6) . . . . -1.3(6) no
Y(1) O(6) N(1) O(4) . . . . -179.0(6) no
Y(1) O(6) N(1) O(5) . . . . 1.3(6) no
Y(1) O(8) N(2) O(7) . . . . 176.0(5) no
Y(1) O(8) N(2) O(9) . . . . -3.0(6) no
Y(1) O(9) N(2) O(7) . . . . -176.0(5) no
Y(1) O(9) N(2) O(8) . . . . 2.9(6) no
Y(1) O(11) N(3) O(10) . . . . -176.1(6) no
Y(1) O(11) N(3) O(12) . . . . 3.2(6) no
Y(1) O(12) N(3) O(10) . . . . 176.2(6) no
Y(1) O(12) N(3) O(11) . . . . -3.1(6) no
P(1) O(1) Y(1) O(2) . . . . 44.5(5) no
P(1) O(1) Y(1) O(3) . . . . -159.4(5) no
P(1) O(1) Y(1) O(5) . . . . -31.5(5) no
P(1) O(1) Y(1) O(6) . . . . -84.0(5) no
P(1) O(1) Y(1) O(8) . . . . -114.5(6) no
P(1) O(1) Y(1) O(9) . . . . -0.2(7) no
P(1) O(1) Y(1) O(11) . . . . 120.8(5) no
P(1) O(1) Y(1) O(12) . . . . 122.9(6) no
P(1) C(2) C(3) C(4) . . . . 178.2(6) no
P(1) C(2) C(7) C(6) . . . . -178.6(6) no
P(1) C(8) C(9) C(10) . . . . 179.4(5) no
P(1) C(8) C(13) C(12) . . . . -179.0(5) no
P(2) O(2) Y(1) O(1) . . . . -118.9(6) no
P(2) O(2) Y(1) O(3) . . . . 176.7(5) no
P(2) O(2) Y(1) O(5) . . . . -36.0(6) no
P(2) O(2) Y(1) O(6) . . . . -45.8(6) no
P(2) O(2) Y(1) O(8) . . . . 48.4(6) no
P(2) O(2) Y(1) O(9) . . . . 39.0(6) no
P(2) O(2) Y(1) O(11) . . . . 112.8(6) no
P(2) O(2) Y(1) O(12) . . . . 165.9(6) no
P(2) C(15) C(16) C(17) . . . . -178.0(5) no
P(2) C(15) C(20) C(19) . . . . 179.6(4) no
P(2) C(21) C(22) C(23) . . . . -176.6(5) no
P(2) C(21) C(26) C(25) . . . . 176.5(5) no
P(3) O(3) Y(1) O(1) . . . . -63.4(6) no
P(3) O(3) Y(1) O(2) . . . . 1.0(8) no
P(3) O(3) Y(1) O(5) . . . . -138.6(6) no
P(3) O(3) Y(1) O(6) . . . . -144.7(6) no
P(3) O(3) Y(1) O(8) . . . . 138.5(6) no
P(3) O(3) Y(1) O(9) . . . . 129.3(6) no
P(3) O(3) Y(1) O(11) . . . . 64.3(6) no
P(3) O(3) Y(1) O(12) . . . . 11.9(6) no
P(3) C(28) C(29) C(30) . . . . 179.5(7) no
P(3) C(28) C(33) C(32) . . . . -176.9(6) no
P(3) C(34) C(35) C(36) . . . . 178.6(7) no
P(3) C(34) C(39) C(38) . . . . -177.4(7) no
O(1) Y(1) O(5) N(1) . . . . -83.2(3) no
O(1) Y(1) O(6) N(1) . . . . 86.4(4) no
O(1) Y(1) O(8) N(2) . . . . 144.6(3) no
O(1) Y(1) O(9) N(2) . . . . -145.0(3) no
O(1) Y(1) O(11) N(3) . . . . 0.7(4) no
O(1) Y(1) O(12) N(3) . . . . -176.0(4) no
O(1) P(1) C(2) C(3) . . . . 162.1(5) no
O(1) P(1) C(2) C(7) . . . . -20.8(6) no
O(1) P(1) C(8) C(9) . . . . -14.0(6) no
O(1) P(1) C(8) C(13) . . . . 163.4(5) no
O(2) Y(1) O(5) N(1) . . . . -169.3(4) no
O(2) Y(1) O(6) N(1) . . . . 11.3(4) no
O(2) Y(1) O(8) N(2) . . . . -9.9(4) no
O(2) Y(1) O(9) N(2) . . . . 168.3(4) no
O(2) Y(1) O(11) N(3) . . . . 77.7(4) no
O(2) Y(1) O(12) N(3) . . . . -88.6(4) no
O(2) P(2) C(15) C(16) . . . . 3.6(5) no
O(2) P(2) C(15) C(20) . . . . -175.0(5) no
O(2) P(2) C(21) C(22) . . . . -157.7(5) no
O(2) P(2) C(21) C(26) . . . . 24.2(5) no
O(3) Y(1) O(5) N(1) . . . . -6.7(4) no
O(3) Y(1) O(6) N(1) . . . . 173.1(4) no
O(3) Y(1) O(8) N(2) . . . . -168.5(4) no
O(3) Y(1) O(9) N(2) . . . . 9.7(4) no
O(3) Y(1) O(11) N(3) . . . . -78.5(4) no
O(3) Y(1) O(12) N(3) . . . . 96.3(4) no
O(3) P(3) C(28) C(29) . . . . -26.1(6) no
O(3) P(3) C(28) C(33) . . . . 150.9(6) no
O(3) P(3) C(34) C(35) . . . . 140.9(7) no
O(3) P(3) C(34) C(39) . . . . -41.5(7) no
O(5) Y(1) O(6) N(1) . . . . -0.7(3) no
O(5) Y(1) O(8) N(2) . . . . 64.9(4) no
O(5) Y(1) O(9) N(2) . . . . -112.2(4) no
O(5) Y(1) O(11) N(3) . . . . 132.3(4) no
O(5) Y(1) O(12) N(3) . . . . -127.8(4) no
O(6) Y(1) O(5) N(1) . . . . 0.7(3) no
O(6) Y(1) O(8) N(2) . . . . 113.1(4) no
O(6) Y(1) O(9) N(2) . . . . -65.4(3) no
O(6) Y(1) O(11) N(3) . . . . -133.2(4) no
O(6) Y(1) O(12) N(3) . . . . 136.1(3) no
O(8) Y(1) O(5) N(1) . . . . 66.4(4) no
O(8) Y(1) O(6) N(1) . . . . -109.3(4) no
O(8) Y(1) O(9) N(2) . . . . -1.7(3) no
O(8) Y(1) O(11) N(3) . . . . -153.4(4) no
O(8) Y(1) O(12) N(3) . . . . 33.6(4) no
O(9) Y(1) O(5) N(1) . . . . 113.2(4) no
O(9) Y(1) O(6) N(1) . . . . -62.7(4) no
O(9) Y(1) O(8) N(2) . . . . 1.7(3) no
O(9) Y(1) O(11) N(3) . . . . 153.1(4) no
O(9) Y(1) O(12) N(3) . . . . -25.9(4) no
O(11) Y(1) O(5) N(1) . . . . 134.1(3) no
O(11) Y(1) O(6) N(1) . . . . -129.5(4) no
O(11) Y(1) O(8) N(2) . . . . -78.8(4) no
O(11) Y(1) O(9) N(2) . . . . 81.0(3) no
O(11) Y(1) O(12) N(3) . . . . 1.9(3) no
O(12) Y(1) O(5) N(1) . . . . -129.7(4) no
O(12) Y(1) O(6) N(1) . . . . 132.9(4) no
O(12) Y(1) O(8) N(2) . . . . -104.6(4) no
O(12) Y(1) O(9) N(2) . . . . 103.8(3) no
O(12) Y(1) O(11) N(3) . . . . -1.9(3) no
C(1) P(1) C(2) C(3) . . . . -75.2(6) no
C(1) P(1) C(2) C(7) . . . . 101.8(6) no
C(1) P(1) C(8) C(9) . . . . -137.3(5) no
C(1) P(1) C(8) C(13) . . . . 40.0(6) no
C(2) P(1) C(8) C(9) . . . . 106.7(5) no
C(2) P(1) C(8) C(13) . . . . -75.9(6) no
C(2) C(3) C(4) C(5) . . . . 0(1) no
C(2) C(7) C(6) C(5) . . . . 0(1) no
C(3) C(2) P(1) C(8) . . . . 40.2(6) no
C(3) C(2) C(7) C(6) . . . . -1(1) no
C(3) C(4) C(5) C(6) . . . . -1(1) no
C(4) C(3) C(2) C(7) . . . . 1(1) no
C(4) C(5) C(6) C(7) . . . . 1(1) no
C(7) C(2) P(1) C(8) . . . . -142.7(5) no
C(8) C(9) C(10) C(11) . . . . -1(1) no
C(8) C(13) C(12) C(11) . . . . 1(1) no
C(9) C(8) C(13) C(12) . . . . -1.6(9) no
C(9) C(10) C(11) C(12) . . . . 0(1) no
C(10) C(9) C(8) C(13) . . . . 2.0(9) no
C(10) C(11) C(12) C(13) . . . . 0(1) no
C(14) P(2) C(15) C(16) . . . . -120.9(5) no
C(14) P(2) C(15) C(20) . . . . 60.5(6) no
C(14) P(2) C(21) C(22) . . . . -32.9(6) no
C(14) P(2) C(21) C(26) . . . . 149.0(5) no
C(15) P(2) C(21) C(22) . . . . 82.2(6) no
C(15) P(2) C(21) C(26) . . . . -95.8(5) no
C(15) C(16) C(17) C(18) . . . . -1(1) no
C(15) C(20) C(19) C(18) . . . . -2(1) no
C(16) C(15) P(2) C(21) . . . . 123.5(5) no
C(16) C(15) C(20) C(19) . . . . 1.0(9) no
C(16) C(17) C(18) C(19) . . . . 1(1) no
C(17) C(16) C(15) C(20) . . . . 0.6(9) no
C(17) C(18) C(19) C(20) . . . . 1(1) no
C(20) C(15) P(2) C(21) . . . . -55.1(6) no
C(21) C(22) C(23) C(24) . . . . 0(1) no
C(21) C(26) C(25) C(24) . . . . 0.7(9) no
C(22) C(21) C(26) C(25) . . . . -1.6(9) no
C(22) C(23) C(24) C(25) . . . . -1(1) no
C(23) C(22) C(21) C(26) . . . . 1.4(9) no
C(23) C(24) C(25) C(26) . . . . 0(1) no
C(27) P(3) C(28) C(29) . . . . 96.2(6) no
C(27) P(3) C(28) C(33) . . . . -86.9(7) no
C(27) P(3) C(34) C(35) . . . . 17.8(8) no
C(27) P(3) C(34) C(39) . . . . -164.6(6) no
C(28) P(3) C(34) C(35) . . . . -99.4(7) no
C(28) P(3) C(34) C(39) . . . . 78.2(7) no
C(28) C(29) C(30) C(31) . . . . -3(1) no
C(28) C(33) C(32) C(31) . . . . -2(1) no
C(29) C(28) P(3) C(34) . . . . -147.2(6) no
C(29) C(28) C(33) C(32) . . . . 0(1) no
C(29) C(30) C(31) C(32) . . . . 1(2) no
C(30) C(29) C(28) C(33) . . . . 2(1) no
C(30) C(31) C(32) C(33) . . . . 2(2) no
C(33) C(28) P(3) C(34) . . . . 29.8(7) no
C(34) C(35) C(36) C(37) . . . . -2(1) no
C(34) C(39) C(38) C(37) . . . . -1(1) no
C(35) C(34) C(39) C(38) . . . . 0(1) no
C(35) C(36) C(37) C(38) . . . . 1(2) no
C(36) C(35) C(34) C(39) . . . . 1(1) no
C(36) C(37) C(38) C(39) . . . . 0(2) no
